data_7061103
loop_
_publ_author_name
'Leitner, Zden\<ek'
'C\'isa\<rov\'a, Ivana'
'\<St\<epni\<cka, Petr'

_publ_section_title
;
 Coordination behaviour of a hybrid phosphinoguanidine ligand
;
_journal_issue 3
_journal_name_full 'New Journal of Chemistry'
_journal_page_first 1060
_journal_page_last 1071
_journal_paper_doi 10.1039/D1NJ05237C
_journal_volume 46
_journal_year 2022
_chemical_formula_moiety 'C33 H42 Cl N3 P Pt, Cl, 2(C3 H6 O)'
_chemical_formula_sum 'C39 H54 Cl2 N3 O2 P Pt'
_chemical_formula_weight 893.81
_space_group_crystal_system monoclinic
_space_group_IT_number 14
_space_group_name_Hall '-P 2yn'
_space_group_name_H-M_alt 'P 1 21/n 1'
_atom_sites_solution_hydrogens mixed
_audit_creation_method SHELXL-2017/1
_audit_update_record
;
2021-11-01 deposited with the CCDC.	2021-12-02 downloaded from the CCDC.
;
_cell_angle_alpha 90
_cell_angle_beta 94.110(2)
_cell_angle_gamma 90
_cell_formula_units_Z 4
_cell_length_a 10.7829(5)
_cell_length_b 27.7176(16)
_cell_length_c 13.6704(7)
_cell_measurement_reflns_used 9807
_cell_measurement_temperature 120(2)
_cell_measurement_theta_max 27.53
_cell_measurement_theta_min 2.60
_cell_volume 4075.2(4)
_computing_cell_refinement 'SAINT V8.38A (Bruker AXS Inc., 2017)'
_computing_data_collection 'Bruker Instrument Service vV6.2.6'
_computing_data_reduction 'SAINT V8.38A (Bruker AXS Inc., 2017)'
_computing_molecular_graphics 'PLATON (Spek, 2017)'
_computing_publication_material 'PLATON (Spek, 2017)'
_computing_structure_refinement 'SHELXL-2017/1 (Sheldrick, 2017)'
_computing_structure_solution 'SHELXT 2014/5 (Sheldrick, 2014)'
_diffrn_ambient_temperature 120(2)
_diffrn_measured_fraction_theta_full 0.999
_diffrn_measured_fraction_theta_max 0.997
_diffrn_measurement_device_type 'Bruker D8 VENTURE Kappa Duo PHOTON 100 CMOS'
_diffrn_measurement_method '\f and \w scans'
_diffrn_radiation_monochromator 'Quazar Mo multilayer optic'
_diffrn_radiation_source 'I\mS micro-focus sealed tube'
_diffrn_radiation_type MoK\a
_diffrn_radiation_wavelength 0.71073
_diffrn_reflns_av_R_equivalents 0.0412
_diffrn_reflns_av_unetI/netI 0.0247
_diffrn_reflns_Laue_measured_fraction_full 0.999
_diffrn_reflns_Laue_measured_fraction_max 0.997
_diffrn_reflns_limit_h_max 14
_diffrn_reflns_limit_h_min -13
_diffrn_reflns_limit_k_max 36
_diffrn_reflns_limit_k_min -36
_diffrn_reflns_limit_l_max 17
_diffrn_reflns_limit_l_min -17
_diffrn_reflns_number 67396
_diffrn_reflns_point_group_measured_fraction_full 0.999
_diffrn_reflns_point_group_measured_fraction_max 0.997
_diffrn_reflns_theta_full 25.242
_diffrn_reflns_theta_max 27.548
_diffrn_reflns_theta_min 2.397
_exptl_absorpt_coefficient_mu 3.649
_exptl_absorpt_correction_T_max 0.86
_exptl_absorpt_correction_T_min 0.45
_exptl_absorpt_correction_type numerical
_exptl_absorpt_process_details 'SADABS-2016/2 - Bruker AXS'
_exptl_crystal_colour 'light yellow'
_exptl_crystal_density_diffrn 1.457
_exptl_crystal_description bar
_exptl_crystal_F_000 1808
_exptl_crystal_size_max 0.28
_exptl_crystal_size_mid 0.06
_exptl_crystal_size_min 0.05
_refine_diff_density_max 1.520
_refine_diff_density_min -0.683
_refine_diff_density_rms 0.095
_refine_ls_extinction_method none
_refine_ls_goodness_of_fit_ref 1.051
_refine_ls_hydrogen_treatment constr
_refine_ls_matrix_type full
_refine_ls_number_parameters 441
_refine_ls_number_reflns 9374
_refine_ls_number_restraints 0
_refine_ls_restrained_S_all 1.051
_refine_ls_R_factor_all 0.0319
_refine_ls_R_factor_gt 0.0233
_refine_ls_shift/su_max 0.003
_refine_ls_shift/su_mean 0.000
_refine_ls_structure_factor_coef Fsqd
_refine_ls_weighting_details 'w=1/[\s^2^(Fo^2^)+(0.0179P)^2^+8.3746P] where P=(Fo^2^+2Fc^2^)/3'
_refine_ls_weighting_scheme calc
_refine_ls_wR_factor_gt 0.0510
_refine_ls_wR_factor_ref 0.0536
_reflns_Friedel_coverage 0.000
_reflns_number_gt 8089
_reflns_number_total 9374
_reflns_threshold_expression 'I > 2\s(I)'
_cod_data_source_file d1nj05237c2.cif
_cod_data_source_block zl32
_cod_depositor_comments 'Adding full bibliography for 7061094--7061104.cif.'
_cod_original_sg_symbol_H-M 'P 21/n'
_cod_database_code 7061103
_shelx_shelxl_version_number 2017/1
_shelx_space_group_comment
;
The symmetry employed for this shelxl refinement is uniquely defined
by the following loop, which should always be used as a source of
symmetry information in preference to the above space-group names.
They are only intended as comments.
;
_shelx_estimated_absorpt_t_min 0.428
_shelx_estimated_absorpt_t_max 0.839

loop_
_space_group_symop_operation_xyz
'x, y, z'
'-x+1/2, y+1/2, -z+1/2'
'-x, -y, -z'
'x-1/2, -y-1/2, z-1/2'

loop_
_atom_site_label
_atom_site_type_symbol
_atom_site_fract_x
_atom_site_fract_y
_atom_site_fract_z
_atom_site_U_iso_or_equiv
_atom_site_adp_type
_atom_site_occupancy
_atom_site_site_symmetry_order
_atom_site_calc_flag
_atom_site_refinement_flags_posn
_atom_site_refinement_flags_adp
_atom_site_refinement_flags_occupancy
_atom_site_disorder_assembly
_atom_site_disorder_group
Pt Pt 0.12631(2) 0.65917(2) 0.65904(2) 0.01198(3) Uani 1 1 d . . . . .
Cl1 Cl -0.06179(6) 0.70133(3) 0.66929(6) 0.02359(16) Uani 1 1 d . . . . .
Cl2 Cl 0.03183(8) 0.88625(3) 0.61571(6) 0.02685(16) Uani 1 1 d . . . . .
P P 0.31461(6) 0.62851(2) 0.64214(5) 0.01228(13) Uani 1 1 d . . . . .
N1 N 0.2196(2) 0.72306(8) 0.66902(17) 0.0134(5) Uani 1 1 d . . . . .
N2 N 0.1201(2) 0.79122(8) 0.73102(17) 0.0171(5) Uani 1 1 d . . . . .
H2N H 0.077423 0.820608 0.712050 0.021 Uiso 1 1 d R U . . .
N3 N 0.1464(2) 0.78734(9) 0.56784(17) 0.0174(5) Uani 1 1 d . . . . .
H3N H 0.113322 0.816793 0.561795 0.021 Uiso 1 1 d R U . . .
C1 C 0.1601(2) 0.76748(10) 0.6558(2) 0.0139(5) Uani 1 1 d . . . . .
C2 C 0.3489(2) 0.72431(10) 0.66234(18) 0.0129(5) Uani 1 1 d . . . . .
C3 C 0.4127(2) 0.68057(10) 0.65532(19) 0.0140(5) Uani 1 1 d . . . . .
C4 C 0.5416(3) 0.67974(11) 0.6500(2) 0.0182(6) Uani 1 1 d . . . . .
H4 H 0.583477 0.649757 0.645414 0.022 Uiso 1 1 calc R U . . .
C5 C 0.6080(3) 0.72202(11) 0.6513(2) 0.0205(6) Uani 1 1 d . . . . .
H5 H 0.695732 0.721445 0.648081 0.025 Uiso 1 1 calc R U . . .
C6 C 0.5455(3) 0.76572(11) 0.6575(2) 0.0187(6) Uani 1 1 d . . . . .
H6 H 0.591319 0.795005 0.657879 0.022 Uiso 1 1 calc R U . . .
C7 C 0.4182(3) 0.76733(10) 0.6631(2) 0.0165(6) Uani 1 1 d . . . . .
H7 H 0.377350 0.797537 0.667450 0.020 Uiso 1 1 calc R U . . .
C8 C 0.3748(2) 0.58318(10) 0.7278(2) 0.0148(5) Uani 1 1 d . . . . .
C9 C 0.3411(3) 0.53478(10) 0.7132(2) 0.0177(6) Uani 1 1 d . . . . .
H9 H 0.287724 0.525788 0.657865 0.021 Uiso 1 1 calc R U . . .
C10 C 0.3859(3) 0.49993(11) 0.7798(2) 0.0204(6) Uani 1 1 d . . . . .
H10 H 0.363132 0.467090 0.769969 0.024 Uiso 1 1 calc R U . . .
C11 C 0.4638(3) 0.51302(11) 0.8603(2) 0.0240(7) Uani 1 1 d . . . . .
H11 H 0.495158 0.489074 0.905290 0.029 Uiso 1 1 calc R U . . .
C12 C 0.4962(3) 0.56103(12) 0.8755(2) 0.0269(7) Uani 1 1 d . . . . .
H12 H 0.549232 0.569885 0.931147 0.032 Uiso 1 1 calc R U . . .
C13 C 0.4514(3) 0.59619(11) 0.8098(2) 0.0207(6) Uani 1 1 d . . . . .
H13 H 0.473039 0.629071 0.820773 0.025 Uiso 1 1 calc R U . . .
C14 C 0.3374(3) 0.60458(10) 0.5209(2) 0.0159(6) Uani 1 1 d . . . . .
C15 C 0.4399(3) 0.57545(11) 0.5058(2) 0.0207(6) Uani 1 1 d . . . . .
H15 H 0.493315 0.564948 0.559956 0.025 Uiso 1 1 calc R U . . .
C16 C 0.4632(3) 0.56195(12) 0.4110(2) 0.0260(7) Uani 1 1 d . . . . .
H16 H 0.532909 0.542148 0.400326 0.031 Uiso 1 1 calc R U . . .
C17 C 0.3858(3) 0.57712(12) 0.3321(2) 0.0272(7) Uani 1 1 d . . . . .
H17 H 0.402734 0.567870 0.267490 0.033 Uiso 1 1 calc R U . . .
C18 C 0.2834(3) 0.60577(12) 0.3467(2) 0.0252(7) Uani 1 1 d . . . . .
H18 H 0.229949 0.615982 0.292395 0.030 Uiso 1 1 calc R U . . .
C19 C 0.2594(3) 0.61952(11) 0.4416(2) 0.0203(6) Uani 1 1 d . . . . .
H19 H 0.189316 0.639165 0.451992 0.024 Uiso 1 1 calc R U . . .
C20 C 0.1289(3) 0.77547(12) 0.8336(2) 0.0255(7) Uani 1 1 d . . . . .
H20 H 0.145871 0.740010 0.836645 0.031 Uiso 1 1 calc R U . . .
C21 C 0.2347(3) 0.8024(2) 0.8896(3) 0.0536(13) Uani 1 1 d . . . . .
H21A H 0.312691 0.795888 0.859304 0.080 Uiso 1 1 calc R U . . .
H21B H 0.241953 0.791407 0.957894 0.080 Uiso 1 1 calc R U . . .
H21C H 0.217546 0.837074 0.887505 0.080 Uiso 1 1 calc R U . . .
C22 C 0.0067(3) 0.78581(15) 0.8773(2) 0.0353(8) Uani 1 1 d . . . . .
H22A H -0.008482 0.820674 0.876723 0.053 Uiso 1 1 calc R U . . .
H22B H 0.010237 0.773963 0.944994 0.053 Uiso 1 1 calc R U . . .
H22C H -0.060837 0.769500 0.838528 0.053 Uiso 1 1 calc R U . . .
C23 C 0.1790(3) 0.76581(11) 0.4751(2) 0.0211(6) Uani 1 1 d . . . . .
H23 H 0.240056 0.739197 0.489884 0.025 Uiso 1 1 calc R U . . .
C24 C 0.2403(3) 0.80430(12) 0.4157(2) 0.0288(7) Uani 1 1 d . . . . .
H24A H 0.184235 0.831993 0.406138 0.043 Uiso 1 1 calc R U . . .
H24B H 0.258178 0.791031 0.351817 0.043 Uiso 1 1 calc R U . . .
H24C H 0.318041 0.814702 0.451027 0.043 Uiso 1 1 calc R U . . .
C25 C 0.0637(3) 0.74478(14) 0.4209(2) 0.0362(8) Uani 1 1 d . . . . .
H25A H 0.026071 0.720939 0.462636 0.054 Uiso 1 1 calc R U . . .
H25B H 0.086702 0.729160 0.360465 0.054 Uiso 1 1 calc R U . . .
H25C H 0.003843 0.770661 0.404504 0.054 Uiso 1 1 calc R U . . .
C31 C 0.0349(3) 0.59288(10) 0.6038(2) 0.0169(6) Uani 1 1 d . . . . .
H31 H 0.100476 0.574959 0.577393 0.020 Uiso 1 1 d R U . . .
C32 C 0.0402(3) 0.59078(10) 0.7058(2) 0.0171(6) Uani 1 1 d . . . . .
H32 H 0.112153 0.573944 0.735294 0.021 Uiso 1 1 d R U . . .
C33 C -0.0632(3) 0.59532(12) 0.7742(2) 0.0238(7) Uani 1 1 d . . . . .
H33A H -0.055974 0.627269 0.806466 0.029 Uiso 1 1 calc R U . . .
H33B H -0.050177 0.570551 0.826067 0.029 Uiso 1 1 calc R U . . .
C34 C -0.1963(3) 0.59003(13) 0.7274(3) 0.0336(8) Uani 1 1 d . . . . .
H34A H -0.219631 0.615888 0.681831 0.040 Uiso 1 1 d R U . . .
H34B H -0.252331 0.590988 0.774931 0.040 Uiso 1 1 d R U . . .
C35 C -0.2204(3) 0.54189(14) 0.6784(3) 0.0397(9) Uani 1 1 d . . . . .
H35 H -0.255771 0.518021 0.717803 0.048 Uiso 1 1 calc R U . . .
C36 C -0.1996(3) 0.52810(13) 0.5885(3) 0.0373(9) Uani 1 1 d . . . . .
H36 H -0.222601 0.495705 0.573569 0.045 Uiso 1 1 calc R U . . .
C37 C -0.1462(3) 0.55465(12) 0.5066(3) 0.0298(7) Uani 1 1 d . . . . .
H37A H -0.214821 0.562206 0.457035 0.036 Uiso 1 1 calc R U . . .
H37B H -0.088504 0.532629 0.475355 0.036 Uiso 1 1 calc R U . . .
C38 C -0.0760(3) 0.60177(11) 0.5324(2) 0.0234(6) Uani 1 1 d . . . . .
H38A H -0.133857 0.627324 0.554490 0.028 Uiso 1 1 d R U . . .
H38B H -0.047257 0.613924 0.472190 0.028 Uiso 1 1 d R U . . .
O1S O 0.6336(3) 0.87705(12) 0.6165(3) 0.0669(9) Uani 1 1 d . . . . .
C1S C 0.6879(4) 0.88843(18) 0.5436(3) 0.0540(12) Uani 1 1 d . . . . .
C2S C 0.7222(6) 0.8527(2) 0.4710(4) 0.084(2) Uani 1 1 d . . . . .
H2S1 H 0.688999 0.821098 0.487514 0.126 Uiso 1 1 calc R U . . .
H2S2 H 0.813029 0.850862 0.471282 0.126 Uiso 1 1 calc R U . . .
H2S3 H 0.687630 0.862429 0.405703 0.126 Uiso 1 1 calc R U . . .
C3S C 0.7192(5) 0.9386(2) 0.5258(6) 0.098(3) Uani 1 1 d . . . . .
H3S1 H 0.694130 0.958597 0.580094 0.147 Uiso 1 1 calc R U . . .
H3S2 H 0.675501 0.949454 0.464385 0.147 Uiso 1 1 calc R U . . .
H3S3 H 0.809143 0.941550 0.520854 0.147 Uiso 1 1 calc R U . . .
O2S O 0.4315(4) 0.98916(13) 0.6625(3) 0.0885(13) Uani 1 1 d . . . . .
C4S C 0.3983(4) 0.94799(17) 0.6491(3) 0.0501(11) Uani 1 1 d . . . . .
C5S C 0.3574(4) 0.92915(19) 0.5523(4) 0.0616(13) Uani 1 1 d . . . . .
H5S1 H 0.266821 0.925456 0.547480 0.092 Uiso 1 1 calc R U . . .
H5S2 H 0.396427 0.897714 0.542856 0.092 Uiso 1 1 calc R U . . .
H5S3 H 0.381655 0.951623 0.501749 0.092 Uiso 1 1 calc R U . . .
C6S C 0.3939(6) 0.9142(2) 0.7322(4) 0.0808(18) Uani 1 1 d . . . . .
H6S1 H 0.454366 0.888225 0.725227 0.121 Uiso 1 1 calc R U . . .
H6S2 H 0.310272 0.900396 0.732684 0.121 Uiso 1 1 calc R U . . .
H6S3 H 0.414193 0.931472 0.793782 0.121 Uiso 1 1 calc R U . . .

loop_
_atom_site_aniso_label
_atom_site_aniso_U_11
_atom_site_aniso_U_22
_atom_site_aniso_U_33
_atom_site_aniso_U_23
_atom_site_aniso_U_13
_atom_site_aniso_U_12
Pt 0.01039(5) 0.01037(5) 0.01553(5) -0.00052(4) 0.00334(3) 0.00086(4)
Cl1 0.0122(3) 0.0166(3) 0.0426(4) -0.0028(3) 0.0065(3) 0.0031(3)
Cl2 0.0431(4) 0.0139(3) 0.0241(4) 0.0024(3) 0.0064(3) 0.0096(3)
P 0.0118(3) 0.0115(3) 0.0139(3) -0.0008(3) 0.0031(3) 0.0024(2)
N1 0.0134(11) 0.0093(11) 0.0178(12) -0.0012(9) 0.0022(9) 0.0008(8)
N2 0.0256(13) 0.0121(11) 0.0139(11) 0.0020(9) 0.0038(10) 0.0057(9)
N3 0.0230(12) 0.0134(12) 0.0160(12) 0.0013(9) 0.0024(10) 0.0057(9)
C1 0.0112(12) 0.0128(13) 0.0175(13) -0.0009(11) 0.0000(10) -0.0007(10)
C2 0.0148(12) 0.0162(13) 0.0078(12) 0.0006(10) 0.0003(10) -0.0003(10)
C3 0.0140(13) 0.0148(13) 0.0130(13) 0.0014(11) 0.0008(10) 0.0003(10)
C4 0.0144(13) 0.0229(15) 0.0176(14) 0.0028(12) 0.0021(11) 0.0023(11)
C5 0.0130(13) 0.0304(17) 0.0183(14) 0.0025(13) 0.0016(11) -0.0032(11)
C6 0.0187(14) 0.0230(15) 0.0142(13) 0.0011(12) -0.0003(11) -0.0074(11)
C7 0.0189(14) 0.0156(14) 0.0147(13) 0.0008(11) 0.0007(11) -0.0016(11)
C8 0.0145(12) 0.0144(13) 0.0158(13) -0.0002(11) 0.0042(10) 0.0044(10)
C9 0.0182(13) 0.0162(14) 0.0189(14) -0.0028(11) 0.0037(11) 0.0018(11)
C10 0.0257(15) 0.0137(14) 0.0229(15) 0.0010(12) 0.0089(12) 0.0027(11)
C11 0.0359(17) 0.0197(16) 0.0169(14) 0.0057(12) 0.0050(13) 0.0047(13)
C12 0.0349(18) 0.0291(18) 0.0158(15) -0.0001(13) -0.0036(13) 0.0025(14)
C13 0.0274(15) 0.0182(15) 0.0167(14) -0.0008(12) 0.0030(12) 0.0004(12)
C14 0.0174(13) 0.0152(14) 0.0157(13) -0.0026(11) 0.0049(11) -0.0020(11)
C15 0.0195(14) 0.0195(15) 0.0236(15) -0.0020(12) 0.0049(12) 0.0007(11)
C16 0.0266(16) 0.0236(16) 0.0299(17) -0.0073(13) 0.0160(14) -0.0013(13)
C17 0.0361(18) 0.0262(17) 0.0211(16) -0.0067(13) 0.0151(14) -0.0097(14)
C18 0.0328(17) 0.0273(17) 0.0158(14) 0.0015(13) 0.0028(13) -0.0074(13)
C19 0.0214(14) 0.0200(15) 0.0200(15) 0.0000(12) 0.0054(12) -0.0019(12)
C20 0.0392(18) 0.0223(16) 0.0159(14) 0.0023(12) 0.0072(13) 0.0106(14)
C21 0.0292(19) 0.114(4) 0.0174(17) 0.002(2) 0.0006(15) -0.001(2)
C22 0.0357(19) 0.051(2) 0.0200(16) -0.0020(16) 0.0081(14) -0.0084(17)
C23 0.0285(16) 0.0221(15) 0.0128(13) -0.0013(12) 0.0019(12) 0.0043(12)
C24 0.0344(18) 0.0311(18) 0.0217(16) 0.0032(14) 0.0085(13) 0.0008(14)
C25 0.042(2) 0.044(2) 0.0213(17) -0.0034(16) -0.0026(15) -0.0106(17)
C31 0.0143(13) 0.0115(13) 0.0255(15) -0.0020(11) 0.0054(11) -0.0028(10)
C32 0.0159(13) 0.0122(13) 0.0236(15) 0.0023(11) 0.0046(11) -0.0029(10)
C33 0.0234(15) 0.0217(16) 0.0275(16) -0.0001(13) 0.0112(13) -0.0018(12)
C34 0.0195(16) 0.036(2) 0.047(2) 0.0011(17) 0.0166(15) -0.0044(14)
C35 0.0337(19) 0.035(2) 0.052(2) 0.0040(18) 0.0095(17) -0.0205(16)
C36 0.0345(19) 0.0304(19) 0.047(2) -0.0013(17) 0.0028(16) -0.0200(16)
C37 0.0270(17) 0.0284(18) 0.0332(18) -0.0025(15) -0.0039(14) -0.0101(14)
C38 0.0209(15) 0.0243(16) 0.0247(16) 0.0006(13) -0.0004(12) -0.0071(12)
O1S 0.085(2) 0.054(2) 0.065(2) 0.0057(17) 0.0259(19) -0.0101(18)
C1S 0.043(2) 0.065(3) 0.054(3) 0.021(2) 0.005(2) -0.009(2)
C2S 0.095(4) 0.109(5) 0.051(3) -0.028(3) 0.032(3) -0.049(4)
C3S 0.047(3) 0.067(4) 0.185(7) 0.069(4) 0.047(4) 0.012(3)
O2S 0.082(3) 0.049(2) 0.132(4) -0.026(2) -0.008(3) -0.0121(19)
C4S 0.044(2) 0.047(3) 0.059(3) -0.011(2) 0.005(2) -0.0020(19)
C5S 0.053(3) 0.069(3) 0.063(3) -0.026(3) 0.007(2) -0.007(2)
C6S 0.099(4) 0.089(4) 0.056(3) 0.012(3) 0.014(3) 0.035(4)

loop_
_atom_type_symbol
_atom_type_description
_atom_type_scat_dispersion_real
_atom_type_scat_dispersion_imag
_atom_type_scat_source
C C 0.0033 0.0016 'International Tables Vol C Tables 4.2.6.8 and 6.1.1.4'
H H 0.0000 0.0000 'International Tables Vol C Tables 4.2.6.8 and 6.1.1.4'
Cl Cl 0.1484 0.1585 'International Tables Vol C Tables 4.2.6.8 and 6.1.1.4'
N N 0.0061 0.0033 'International Tables Vol C Tables 4.2.6.8 and 6.1.1.4'
O O 0.0106 0.0060 'International Tables Vol C Tables 4.2.6.8 and 6.1.1.4'
P P 0.1023 0.0942 'International Tables Vol C Tables 4.2.6.8 and 6.1.1.4'
Pt Pt -1.7033 8.3905 'International Tables Vol C Tables 4.2.6.8 and 6.1.1.4'

loop_
_geom_angle_atom_site_label_1
_geom_angle_atom_site_label_2
_geom_angle_atom_site_label_3
_geom_angle
_geom_angle_site_symmetry_1
_geom_angle_site_symmetry_3
_geom_angle_publ_flag
N1 Pt C31 163.56(10) . . ?
N1 Pt C32 159.39(10) . . ?
C31 Pt C32 36.77(10) . . ?
N1 Pt P 83.63(6) . . ?
C31 Pt P 92.00(7) . . ?
C32 Pt P 96.15(7) . . ?
N1 Pt Cl1 89.32(6) . . ?
C31 Pt Cl1 93.93(7) . . ?
C32 Pt Cl1 91.52(7) . . ?
P Pt Cl1 172.32(3) . . ?
C3 P C8 108.24(13) . . ?
C3 P C14 105.56(12) . . ?
C8 P C14 105.76(13) . . ?
C3 P Pt 102.61(9) . . ?
C8 P Pt 119.06(9) . . ?
C14 P Pt 114.67(9) . . ?
C1 N1 C2 114.8(2) . . ?
C1 N1 Pt 122.55(17) . . ?
C2 N1 Pt 120.36(17) . . ?
C1 N2 C20 126.5(2) . . ?
C1 N2 H2N 112.9 . . ?
C20 N2 H2N 120.5 . . ?
C1 N3 C23 126.8(2) . . ?
C1 N3 H3N 118.9 . . ?
C23 N3 H3N 114.3 . . ?
N2 C1 N3 118.7(2) . . ?
N2 C1 N1 120.9(2) . . ?
N3 C1 N1 120.4(2) . . ?
C3 C2 N1 118.5(2) . . ?
C3 C2 C7 118.1(2) . . ?
N1 C2 C7 123.4(2) . . ?
C4 C3 C2 120.9(3) . . ?
C4 C3 P 124.3(2) . . ?
C2 C3 P 114.5(2) . . ?
C5 C4 C3 120.3(3) . . ?
C5 C4 H4 119.8 . . ?
C3 C4 H4 119.8 . . ?
C4 C5 C6 119.3(3) . . ?
C4 C5 H5 120.4 . . ?
C6 C5 H5 120.4 . . ?
C7 C6 C5 121.3(3) . . ?
C7 C6 H6 119.4 . . ?
C5 C6 H6 119.4 . . ?
C6 C7 C2 120.1(3) . . ?
C6 C7 H7 119.9 . . ?
C2 C7 H7 119.9 . . ?
C13 C8 C9 119.8(3) . . ?
C13 C8 P 120.5(2) . . ?
C9 C8 P 119.7(2) . . ?
C10 C9 C8 119.8(3) . . ?
C10 C9 H9 120.1 . . ?
C8 C9 H9 120.1 . . ?
C11 C10 C9 120.1(3) . . ?
C11 C10 H10 119.9 . . ?
C9 C10 H10 119.9 . . ?
C10 C11 C12 120.1(3) . . ?
C10 C11 H11 119.9 . . ?
C12 C11 H11 119.9 . . ?
C11 C12 C13 120.3(3) . . ?
C11 C12 H12 119.9 . . ?
C13 C12 H12 119.9 . . ?
C12 C13 C8 119.9(3) . . ?
C12 C13 H13 120.1 . . ?
C8 C13 H13 120.1 . . ?
C19 C14 C15 120.0(3) . . ?
C19 C14 P 119.3(2) . . ?
C15 C14 P 120.4(2) . . ?
C16 C15 C14 119.4(3) . . ?
C16 C15 H15 120.3 . . ?
C14 C15 H15 120.3 . . ?
C17 C16 C15 120.4(3) . . ?
C17 C16 H16 119.8 . . ?
C15 C16 H16 119.8 . . ?
C16 C17 C18 120.3(3) . . ?
C16 C17 H17 119.8 . . ?
C18 C17 H17 119.8 . . ?
C17 C18 C19 119.6(3) . . ?
C17 C18 H18 120.2 . . ?
C19 C18 H18 120.2 . . ?
C14 C19 C18 120.2(3) . . ?
C14 C19 H19 119.9 . . ?
C18 C19 H19 119.9 . . ?
N2 C20 C22 108.8(3) . . ?
N2 C20 C21 109.3(3) . . ?
C22 C20 C21 110.6(3) . . ?
N2 C20 H20 109.4 . . ?
C22 C20 H20 109.4 . . ?
C21 C20 H20 109.4 . . ?
C20 C21 H21A 109.5 . . ?
C20 C21 H21B 109.5 . . ?
H21A C21 H21B 109.5 . . ?
C20 C21 H21C 109.5 . . ?
H21A C21 H21C 109.5 . . ?
H21B C21 H21C 109.5 . . ?
C20 C22 H22A 109.5 . . ?
C20 C22 H22B 109.5 . . ?
H22A C22 H22B 109.5 . . ?
C20 C22 H22C 109.5 . . ?
H22A C22 H22C 109.5 . . ?
H22B C22 H22C 109.5 . . ?
N3 C23 C25 109.9(3) . . ?
N3 C23 C24 108.4(2) . . ?
C25 C23 C24 112.4(3) . . ?
N3 C23 H23 108.7 . . ?
C25 C23 H23 108.7 . . ?
C24 C23 H23 108.7 . . ?
C23 C24 H24A 109.5 . . ?
C23 C24 H24B 109.5 . . ?
H24A C24 H24B 109.5 . . ?
C23 C24 H24C 109.5 . . ?
H24A C24 H24C 109.5 . . ?
H24B C24 H24C 109.5 . . ?
C23 C25 H25A 109.5 . . ?
C23 C25 H25B 109.5 . . ?
H25A C25 H25B 109.5 . . ?
C23 C25 H25C 109.5 . . ?
H25A C25 H25C 109.5 . . ?
H25B C25 H25C 109.5 . . ?
C32 C31 C38 128.9(3) . . ?
C32 C31 Pt 72.84(16) . . ?
C38 C31 Pt 113.68(19) . . ?
C32 C31 H31 112.2 . . ?
C38 C31 H31 114.5 . . ?
Pt C31 H31 103.8 . . ?
C31 C32 C33 129.6(3) . . ?
C31 C32 Pt 70.39(16) . . ?
C33 C32 Pt 116.7(2) . . ?
C31 C32 H32 114.2 . . ?
C33 C32 H32 112.8 . . ?
Pt C32 H32 101.0 . . ?
C32 C33 C34 116.4(3) . . ?
C32 C33 H33A 108.2 . . ?
C34 C33 H33A 108.2 . . ?
C32 C33 H33B 108.2 . . ?
C34 C33 H33B 108.2 . . ?
H33A C33 H33B 107.4 . . ?
C35 C34 C33 113.3(3) . . ?
C35 C34 H34A 109.8 . . ?
C33 C34 H34A 112.9 . . ?
C35 C34 H34B 103.8 . . ?
C33 C34 H34B 110.2 . . ?
H34A C34 H34B 106.2 . . ?
C36 C35 C34 129.3(3) . . ?
C36 C35 H35 115.3 . . ?
C34 C35 H35 115.3 . . ?
C35 C36 C37 131.0(3) . . ?
C35 C36 H36 114.5 . . ?
C37 C36 H36 114.5 . . ?
C36 C37 C38 117.3(3) . . ?
C36 C37 H37A 108.0 . . ?
C38 C37 H37A 108.0 . . ?
C36 C37 H37B 108.0 . . ?
C38 C37 H37B 108.0 . . ?
H37A C37 H37B 107.2 . . ?
C31 C38 C37 111.3(3) . . ?
C31 C38 H38A 113.7 . . ?
C37 C38 H38A 111.2 . . ?
C31 C38 H38B 108.8 . . ?
C37 C38 H38B 106.6 . . ?
H38A C38 H38B 104.8 . . ?
O1S C1S C3S 120.6(5) . . ?
O1S C1S C2S 122.1(5) . . ?
C3S C1S C2S 117.3(5) . . ?
C1S C2S H2S1 109.5 . . ?
C1S C2S H2S2 109.5 . . ?
H2S1 C2S H2S2 109.5 . . ?
C1S C2S H2S3 109.5 . . ?
H2S1 C2S H2S3 109.5 . . ?
H2S2 C2S H2S3 109.5 . . ?
C1S C3S H3S1 109.5 . . ?
C1S C3S H3S2 109.5 . . ?
H3S1 C3S H3S2 109.5 . . ?
C1S C3S H3S3 109.5 . . ?
H3S1 C3S H3S3 109.5 . . ?
H3S2 C3S H3S3 109.5 . . ?
O2S C4S C5S 122.9(5) . . ?
O2S C4S C6S 120.6(5) . . ?
C5S C4S C6S 116.5(5) . . ?
C4S C5S H5S1 109.5 . . ?
C4S C5S H5S2 109.5 . . ?
H5S1 C5S H5S2 109.5 . . ?
C4S C5S H5S3 109.5 . . ?
H5S1 C5S H5S3 109.5 . . ?
H5S2 C5S H5S3 109.5 . . ?
C4S C6S H6S1 109.5 . . ?
C4S C6S H6S2 109.5 . . ?
H6S1 C6S H6S2 109.5 . . ?
C4S C6S H6S3 109.5 . . ?
H6S1 C6S H6S3 109.5 . . ?
H6S2 C6S H6S3 109.5 . . ?

loop_
_geom_bond_atom_site_label_1
_geom_bond_atom_site_label_2
_geom_bond_distance
_geom_bond_site_symmetry_2
_geom_bond_publ_flag
Pt N1 2.036(2) . ?
Pt C31 2.194(3) . ?
Pt C32 2.225(3) . ?
Pt P 2.2284(7) . ?
Pt Cl1 2.3537(7) . ?
P C3 1.791(3) . ?
P C8 1.806(3) . ?
P C14 1.819(3) . ?
N1 C1 1.394(3) . ?
N1 C2 1.404(3) . ?
N2 C1 1.319(3) . ?
N2 C20 1.465(4) . ?
N2 H2N 0.9620 . ?
N3 C1 1.321(4) . ?
N3 C23 1.466(4) . ?
N3 H3N 0.8925 . ?
C2 C3 1.401(4) . ?
C2 C7 1.407(4) . ?
C3 C4 1.397(4) . ?
C4 C5 1.373(4) . ?
C4 H4 0.9500 . ?
C5 C6 1.392(4) . ?
C5 H5 0.9500 . ?
C6 C7 1.381(4) . ?
C6 H6 0.9500 . ?
C7 H7 0.9500 . ?
C8 C13 1.391(4) . ?
C8 C9 1.400(4) . ?
C9 C10 1.390(4) . ?
C9 H9 0.9500 . ?
C10 C11 1.385(4) . ?
C10 H10 0.9500 . ?
C11 C12 1.388(5) . ?
C11 H11 0.9500 . ?
C12 C13 1.389(4) . ?
C12 H12 0.9500 . ?
C13 H13 0.9500 . ?
C14 C19 1.387(4) . ?
C14 C15 1.396(4) . ?
C15 C16 1.389(4) . ?
C15 H15 0.9500 . ?
C16 C17 1.382(5) . ?
C16 H16 0.9500 . ?
C17 C18 1.386(5) . ?
C17 H17 0.9500 . ?
C18 C19 1.394(4) . ?
C18 H18 0.9500 . ?
C19 H19 0.9500 . ?
C20 C22 1.513(4) . ?
C20 C21 1.522(5) . ?
C20 H20 1.0000 . ?
C21 H21A 0.9800 . ?
C21 H21B 0.9800 . ?
C21 H21C 0.9800 . ?
C22 H22A 0.9800 . ?
C22 H22B 0.9800 . ?
C22 H22C 0.9800 . ?
C23 C25 1.517(4) . ?
C23 C24 1.520(4) . ?
C23 H23 1.0000 . ?
C24 H24A 0.9800 . ?
C24 H24B 0.9800 . ?
C24 H24C 0.9800 . ?
C25 H25A 0.9800 . ?
C25 H25B 0.9800 . ?
C25 H25C 0.9800 . ?
C31 C32 1.394(4) . ?
C31 C38 1.508(4) . ?
C31 H31 0.9554 . ?
C32 C33 1.510(4) . ?
C32 H32 0.9682 . ?
C33 C34 1.535(5) . ?
C33 H33A 0.9900 . ?
C33 H33B 0.9900 . ?
C34 C35 1.508(5) . ?
C34 H34A 0.9712 . ?
C34 H34B 0.9188 . ?
C35 C36 1.321(5) . ?
C35 H35 0.9500 . ?
C36 C37 1.490(5) . ?
C36 H36 0.9500 . ?
C37 C38 1.538(4) . ?
C37 H37A 0.9900 . ?
C37 H37B 0.9900 . ?
C38 H38A 1.0046 . ?
C38 H38B 0.9610 . ?
O1S C1S 1.233(5) . ?
C1S C3S 1.456(7) . ?
C1S C2S 1.467(7) . ?
C2S H2S1 0.9800 . ?
C2S H2S2 0.9800 . ?
C2S H2S3 0.9800 . ?
C3S H3S1 0.9800 . ?
C3S H3S2 0.9800 . ?
C3S H3S3 0.9800 . ?
O2S C4S 1.206(5) . ?
C4S C5S 1.460(6) . ?
C4S C6S 1.476(7) . ?
C5S H5S1 0.9800 . ?
C5S H5S2 0.9800 . ?
C5S H5S3 0.9800 . ?
C6S H6S1 0.9800 . ?
C6S H6S2 0.9800 . ?
C6S H6S3 0.9800 . ?
